data_1570634
loop_
_publ_author_name
'Charman, Rex S. C.'
'Evans, Nick J.'
'English, Laura E.'
'Neale, Samuel E.'
'Vasko, Petra'
'Mahon, Mary F.'
'Liptrot, David J.'

_publ_section_title
;
 The structures and reactivity of NHC-supported copper(i) triphenylgermyls
;
_journal_issue 2
_journal_name_full 'Chemical Science'
_journal_page_first 584
_journal_page_last 593
_journal_paper_doi 10.1039/D3SC05862J
_journal_volume 15
_journal_year 2024
_chemical_formula_moiety 'C40 H46 Cu N3 O'
_chemical_formula_sum 'C40 H46 Cu N3 O'
_chemical_formula_weight 648.34
_space_group_crystal_system orthorhombic
_space_group_IT_number 29
_space_group_name_Hall 'P 2c -2ac'
_space_group_name_H-M_alt 'P c a 21'
_atom_sites_solution_hydrogens geom
_audit_creation_date 2023-11-28
_audit_creation_method
;
Olex2 1.5
(compiled 2023.08.24 svn.re1ec1418 for OlexSys, GUI svn.r6817)
;
_audit_update_record
;
2023-11-28 deposited with the CCDC.	2023-12-01 downloaded from the CCDC.
;
_cell_angle_alpha 90
_cell_angle_beta 90
_cell_angle_gamma 90
_cell_formula_units_Z 4
_cell_length_a 16.2264(3)
_cell_length_b 10.8168(3)
_cell_length_c 20.4792(7)
_cell_measurement_reflns_used 6998
_cell_measurement_temperature 150.01(10)
_cell_measurement_theta_max 72.3990
_cell_measurement_theta_min 4.0720
_cell_volume 3594.46(17)
_computing_cell_refinement 'CrysAlisPro 1.171.42.49 (Rigaku OD, 2022)'
_computing_data_collection 'CrysAlisPro 1.171.42.49 (Rigaku OD, 2022)'
_computing_data_reduction 'CrysAlisPro 1.171.42.49 (Rigaku OD, 2022)'
_computing_molecular_graphics 'Olex2 1.5 (Dolomanov et al., 2009)'
_computing_publication_material 'Olex2 1.5 (Dolomanov et al., 2009)'
_computing_structure_refinement 'SHELXL 2019/3 (Sheldrick, 2015)'
_computing_structure_solution 'SHELXT 2014/5 (Sheldrick, 2014)'
_diffrn_ambient_temperature 150.15
_diffrn_detector_area_resol_mean 8.1150
_diffrn_detector_type EosS2
_diffrn_measured_fraction_theta_full 0.999
_diffrn_measured_fraction_theta_max 0.990
_diffrn_measurement_device 'four-circle diffractometer'
_diffrn_measurement_device_type 'SuperNova, Dual, Cu at home/near, EosS2'
_diffrn_measurement_method '\w scans'
_diffrn_radiation_type CuK\a
_diffrn_radiation_wavelength 1.54184
_diffrn_reflns_av_R_equivalents 0.0370
_diffrn_reflns_av_unetI/netI 0.0350
_diffrn_reflns_Laue_measured_fraction_full 0.999
_diffrn_reflns_Laue_measured_fraction_max 0.990
_diffrn_reflns_limit_h_max 20
_diffrn_reflns_limit_h_min -12
_diffrn_reflns_limit_k_max 12
_diffrn_reflns_limit_k_min -13
_diffrn_reflns_limit_l_max 23
_diffrn_reflns_limit_l_min -25
_diffrn_reflns_number 23418
_diffrn_reflns_point_group_measured_fraction_full 0.979
_diffrn_reflns_point_group_measured_fraction_max 0.960
_diffrn_reflns_theta_full 67.684
_diffrn_reflns_theta_max 72.818
_diffrn_reflns_theta_min 4.087
_exptl_absorpt_coefficient_mu 1.104
_exptl_absorpt_correction_T_max 1.00000
_exptl_absorpt_correction_T_min 0.85567
_exptl_absorpt_correction_type multi-scan
_exptl_absorpt_process_details
;
CrysAlisPro 1.171.42.49 (Rigaku Oxford Diffraction, 2022)
Empirical absorption correction using spherical harmonics,
implemented in SCALE3 ABSPACK scaling algorithm.
;
_exptl_crystal_colour colourless
_exptl_crystal_colour_primary colourless
_exptl_crystal_density_diffrn 1.198
_exptl_crystal_description plank
_exptl_crystal_F_000 1376
_exptl_crystal_size_max 0.11
_exptl_crystal_size_mid 0.08
_exptl_crystal_size_min 0.03
_refine_diff_density_max 0.701
_refine_diff_density_min -0.363
_refine_diff_density_rms 0.055
_refine_ls_abs_structure_details
;
 Flack x determined using 2354 quotients [(I+)-(I-)]/[(I+)+(I-)]
 (Parsons, Flack and Wagner, Acta Cryst. B69 (2013) 249-259).
;
_refine_ls_abs_structure_Flack 0.01(2)
_refine_ls_extinction_method none
_refine_ls_goodness_of_fit_ref 1.045
_refine_ls_hydrogen_treatment constr
_refine_ls_matrix_type full
_refine_ls_number_parameters 421
_refine_ls_number_reflns 6888
_refine_ls_number_restraints 91
_refine_ls_restrained_S_all 1.046
_refine_ls_R_factor_all 0.0615
_refine_ls_R_factor_gt 0.0522
_refine_ls_shift/su_max 0.000
_refine_ls_shift/su_mean 0.000
_refine_ls_structure_factor_coef Fsqd
_refine_ls_weighting_details 'w=1/[\s^2^(Fo^2^)+(0.0834P)^2^+1.1881P] where P=(Fo^2^+2Fc^2^)/3'
_refine_ls_weighting_scheme calc
_refine_ls_wR_factor_gt 0.1377
_refine_ls_wR_factor_ref 0.1468
_reflns_Friedel_coverage 0.881
_reflns_Friedel_fraction_full 0.957
_reflns_Friedel_fraction_max 0.927
_reflns_number_gt 5954
_reflns_number_total 6888
_reflns_threshold_expression 'I > 2\s(I)'
_cod_data_source_file d3sc05862j2.cif
_cod_data_source_block s22djl24
_cod_database_code 1570634
_shelx_shelxl_version_number 2019/3
_shelx_space_group_comment
;
The symmetry employed for this shelxl refinement is uniquely defined
by the following loop, which should always be used as a source of
symmetry information in preference to the above space-group names.
They are only intended as comments.
;
_shelx_estimated_absorpt_t_max 0.968
_shelx_estimated_absorpt_t_min 0.888
_olex2_refinement_description
;
1. Fixed Uiso
 At 1.2 times of:
  All C(H) groups, All C(H,H) groups
 At 1.5 times of:
  All C(H,H,H) groups
2. Restrained distances
 C24-C22 \\sim C24A-C22 \\sim C23A-C22 \\sim C23-C22
 with sigma of 0.005
3. Uiso/Uaniso restraints and constraints
C23 \\sim C24 \\sim C23A \\sim C24A: within 2A with sigma of 0.02 and sigma for
terminal atoms of 0.01 within 2A
O1 \\sim N3 \\sim C28 \\sim C29 \\sim C30 \\sim C31 \\sim C32 \\sim C33 \\sim
C34 \\sim C35 \\sim C40: within 2A with sigma of 0.02 and sigma for terminal
atoms of 0.01 within 2A
4. Others
 Fixed Sof: H22(0.5) H22A(0.5) C23(0.5) H23A(0.5) H23B(0.5) H23C(0.5) C24(0.5)
 H24A(0.5) H24B(0.5) H24C(0.5) C23A(0.5) H23D(0.5) H23E(0.5) H23F(0.5)
 C24A(0.5) H24D(0.5) H24E(0.5) H24F(0.5)
5.a Ternary CH refined with riding coordinates:
 C10(H10), C13(H13), C22(H22), C22(H22A), C25(H25)
5.b Me refined with riding coordinates:
 C24(H24A,H24B,H24C)
5.c Aromatic/amide H refined with riding coordinates:
 C2(H2), C3(H3), C6(H6), C7(H7), C8(H8), C18(H18), C19(H19), C20(H20),
 C29(H29), C30(H30), C31(H31), C32(H32), C33(H33), C40(H40), C39(H39), C38(H38),
  C37(H37), C36(H36)
5.d Fitted hexagon refined as free rotating group:
 C35(C40,C39,C38,C37,C36)
5.e Idealised Me refined as rotating group:
 C11(H11A,H11B,H11C), C12(H12A,H12B,H12C), C14(H14A,H14B,H14C), C15(H15A,H15B,
 H15C), C26(H26A,H26B,H26C), C27(H27A,H27B,H27C), C23(H23A,H23B,H23C),
 C23A(H23D,H23E,H23F), C24A(H24D,H24E,H24F)
;
_olex2_submission_special_instructions 'No special instructions were received'

loop_
_space_group_symop_operation_xyz
'x, y, z'
'-x, -y, z+1/2'
'x+1/2, -y, z'
'-x+1/2, y, z+1/2'

loop_
_atom_site_label
_atom_site_type_symbol
_atom_site_fract_x
_atom_site_fract_y
_atom_site_fract_z
_atom_site_U_iso_or_equiv
_atom_site_adp_type
_atom_site_occupancy
_atom_site_site_symmetry_order
_atom_site_calc_flag
_atom_site_refinement_flags_posn
_atom_site_refinement_flags_adp
_atom_site_refinement_flags_occupancy
_atom_site_disorder_assembly
_atom_site_disorder_group
Cu1 Cu 0.39882(4) 0.61708(5) 0.49748(4) 0.0428(2) Uani 1 1 d . . . . .
O1 O 0.3719(3) 0.2595(4) 0.5422(3) 0.0728(13) Uani 1 1 d . U . . .
N1 N 0.4415(2) 0.8796(3) 0.51812(19) 0.0339(8) Uani 1 1 d . . . . .
N2 N 0.3246(2) 0.8535(4) 0.4729(2) 0.0386(9) Uani 1 1 d . . . . .
N3 N 0.3950(3) 0.4422(4) 0.4891(4) 0.0612(14) Uani 1 1 d . U . . .
C1 C 0.3898(2) 0.7904(4) 0.4958(3) 0.0337(8) Uani 1 1 d . . . . .
C2 C 0.4086(3) 0.9962(4) 0.5091(3) 0.0423(11) Uani 1 1 d . . . . .
H2 H 0.433247 1.072730 0.520645 0.051 Uiso 1 1 calc R U . . .
C3 C 0.3346(3) 0.9798(4) 0.4806(3) 0.0451(12) Uani 1 1 d . . . . .
H3 H 0.296724 1.042476 0.468289 0.054 Uiso 1 1 calc R U . . .
C5 C 0.1927(3) 0.7457(5) 0.4827(3) 0.0432(12) Uani 1 1 d . . . . .
C6 C 0.1269(3) 0.6864(6) 0.4523(3) 0.0527(13) Uani 1 1 d . . . . .
H6 H 0.084054 0.651456 0.477973 0.063 Uiso 1 1 calc R U . . .
C7 C 0.1233(3) 0.6779(7) 0.3851(3) 0.0594(15) Uani 1 1 d . . . . .
H7 H 0.077709 0.638009 0.365128 0.071 Uiso 1 1 calc R U . . .
C8 C 0.1851(3) 0.7265(7) 0.3467(3) 0.0575(14) Uani 1 1 d . . . . .
H8 H 0.182055 0.717833 0.300562 0.069 Uiso 1 1 calc R U . . .
C9 C 0.2525(3) 0.7887(6) 0.3747(3) 0.0494(12) Uani 1 1 d . . . . .
C10 C 0.1965(3) 0.7547(6) 0.5563(3) 0.0504(13) Uani 1 1 d . . . . .
H10 H 0.244753 0.807838 0.567839 0.061 Uiso 1 1 calc R U . . .
C11 C 0.2105(4) 0.6272(7) 0.5871(4) 0.0688(18) Uani 1 1 d . . . . .
H11A H 0.208847 0.634560 0.634817 0.103 Uiso 1 1 calc R U . . .
H11B H 0.264421 0.595341 0.573674 0.103 Uiso 1 1 calc R U . . .
H11C H 0.167222 0.570341 0.572621 0.103 Uiso 1 1 calc R U . . .
C12 C 0.1190(4) 0.8161(7) 0.5847(4) 0.0647(16) Uani 1 1 d . . . . .
H12A H 0.070327 0.767120 0.573017 0.097 Uiso 1 1 calc R U . . .
H12B H 0.113392 0.899706 0.566849 0.097 Uiso 1 1 calc R U . . .
H12C H 0.123728 0.820527 0.632351 0.097 Uiso 1 1 calc R U . . .
C13 C 0.3211(4) 0.8410(7) 0.3322(3) 0.0585(15) Uani 1 1 d . . . . .
H13 H 0.356337 0.893874 0.360930 0.070 Uiso 1 1 calc R U . . .
C14 C 0.3761(6) 0.7378(10) 0.3057(6) 0.101(3) Uani 1 1 d . . . . .
H14A H 0.344150 0.685846 0.275703 0.151 Uiso 1 1 calc R U . . .
H14B H 0.396413 0.687325 0.341969 0.151 Uiso 1 1 calc R U . . .
H14C H 0.422854 0.774138 0.282260 0.151 Uiso 1 1 calc R U . . .
C15 C 0.2880(5) 0.9238(9) 0.2779(4) 0.086(3) Uani 1 1 d . . . . .
H15A H 0.250646 0.876060 0.249957 0.129 Uiso 1 1 calc R U . . .
H15B H 0.333979 0.955126 0.251667 0.129 Uiso 1 1 calc R U . . .
H15C H 0.257950 0.993501 0.297130 0.129 Uiso 1 1 calc R U . . .
C16 C 0.5200(3) 0.8561(4) 0.5488(3) 0.0374(10) Uani 1 1 d . . . . .
C17 C 0.5261(3) 0.8757(5) 0.6163(3) 0.0439(11) Uani 1 1 d . . . . .
C18 C 0.6034(4) 0.8563(6) 0.6440(3) 0.0572(14) Uani 1 1 d . . . . .
H18 H 0.610561 0.868944 0.689543 0.069 Uiso 1 1 calc R U . . .
C19 C 0.6706(4) 0.8187(7) 0.6063(4) 0.0620(16) Uani 1 1 d . . . . .
H19 H 0.722836 0.806105 0.626179 0.074 Uiso 1 1 calc R U . . .
C20 C 0.6612(3) 0.8001(6) 0.5410(4) 0.0579(15) Uani 1 1 d . . . . .
H20 H 0.707002 0.772566 0.516024 0.070 Uiso 1 1 calc R U . . .
C21 C 0.5858(3) 0.8203(5) 0.5095(3) 0.0442(12) Uani 1 1 d . . . . .
C22 C 0.4518(4) 0.9116(6) 0.6568(3) 0.0563(14) Uani 1 1 d D . . . .
H22 H 0.400877 0.903709 0.629593 0.068 Uiso 0.5 1 calc R U P A 3
H22A H 0.416895 0.964793 0.628012 0.068 Uiso 0.5 1 calc R U P B 4
C25 C 0.5781(4) 0.8020(7) 0.4369(3) 0.0585(15) Uani 1 1 d . . . . .
H25 H 0.521117 0.827667 0.424279 0.070 Uiso 1 1 calc R U . . .
C26 C 0.5876(6) 0.6632(10) 0.4181(5) 0.089(3) Uani 1 1 d . . . . .
H26A H 0.576358 0.652782 0.371409 0.133 Uiso 1 1 calc R U . . .
H26B H 0.548531 0.613556 0.443459 0.133 Uiso 1 1 calc R U . . .
H26C H 0.643951 0.635900 0.427612 0.133 Uiso 1 1 calc R U . . .
C27 C 0.6372(7) 0.8779(11) 0.3963(4) 0.104(4) Uani 1 1 d . . . . .
H27A H 0.693364 0.867220 0.413082 0.156 Uiso 1 1 calc R U . . .
H27B H 0.621781 0.965331 0.398790 0.156 Uiso 1 1 calc R U . . .
H27C H 0.634907 0.850264 0.350783 0.156 Uiso 1 1 calc R U . . .
C28 C 0.3675(4) 0.3886(5) 0.4293(3) 0.0524(14) Uani 1 1 d . U . . .
C29 C 0.3117(4) 0.4546(6) 0.3911(4) 0.0612(16) Uani 1 1 d . U . . .
H29 H 0.289463 0.529998 0.407087 0.073 Uiso 1 1 calc R U . . .
C30 C 0.2884(4) 0.4118(7) 0.3305(4) 0.0694(17) Uani 1 1 d . U . . .
H30 H 0.250834 0.459085 0.305211 0.083 Uiso 1 1 calc R U . . .
C31 C 0.3181(5) 0.3029(9) 0.3058(4) 0.080(2) Uani 1 1 d . U . . .
H31 H 0.301126 0.273491 0.264269 0.096 Uiso 1 1 calc R U . . .
C32 C 0.3738(5) 0.2370(7) 0.3435(4) 0.075(2) Uani 1 1 d . U . . .
H32 H 0.394851 0.161058 0.327213 0.089 Uiso 1 1 calc R U . . .
C33 C 0.3990(4) 0.2771(6) 0.4023(4) 0.0585(15) Uani 1 1 d . U . . .
H33 H 0.438307 0.230260 0.426104 0.070 Uiso 1 1 calc R U . . .
C34 C 0.3961(4) 0.3660(5) 0.5399(4) 0.0612(17) Uani 1 1 d . U . . .
C35 C 0.4301(3) 0.4239(4) 0.60496(19) 0.0629(16) Uani 1 1 d G U . . .
C40 C 0.3955(3) 0.3801(5) 0.6626(3) 0.079(2) Uani 1 1 d G U . . .
H40 H 0.349045 0.326746 0.661092 0.094 Uiso 1 1 calc R U . . .
C39 C 0.4289(4) 0.4144(6) 0.72241(19) 0.113(4) Uani 1 1 d G . . . .
H39 H 0.405252 0.384504 0.761799 0.135 Uiso 1 1 calc R U . . .
C38 C 0.4969(4) 0.4925(6) 0.7246(2) 0.087(3) Uani 1 1 d G . . . .
H38 H 0.519682 0.515969 0.765490 0.104 Uiso 1 1 calc R U . . .
C37 C 0.5314(3) 0.5363(5) 0.6670(3) 0.079(2) Uani 1 1 d G . . . .
H37 H 0.577905 0.589680 0.668476 0.095 Uiso 1 1 calc R U . . .
C36 C 0.4981(3) 0.5020(4) 0.6072(2) 0.0663(17) Uani 1 1 d G . . . .
H36 H 0.521699 0.531924 0.567769 0.080 Uiso 1 1 calc R U . . .
C41 C 0.2545(3) 0.7948(5) 0.4423(3) 0.0396(10) Uani 1 1 d . . . . .
C23 C 0.4421(12) 0.8320(17) 0.7192(7) 0.085(4) Uani 0.5 1 d D U P C 3
H23A H 0.475202 0.756621 0.714931 0.127 Uiso 0.5 1 calc R U P C 3
H23B H 0.384031 0.809732 0.724996 0.127 Uiso 0.5 1 calc R U P C 3
H23C H 0.461029 0.879234 0.757196 0.127 Uiso 0.5 1 calc R U P C 3
C24 C 0.4590(11) 1.0463(11) 0.6823(8) 0.075(4) Uani 0.5 1 d D U P C 3
H24A H 0.410174 1.066841 0.708287 0.113 Uiso 0.5 1 calc R U P C 3
H24B H 0.508418 1.054067 0.709539 0.113 Uiso 0.5 1 calc R U P C 3
H24C H 0.463058 1.103170 0.645180 0.113 Uiso 0.5 1 calc R U P C 3
C23A C 0.4006(8) 0.7932(12) 0.6699(8) 0.076(4) Uani 0.5 1 d D U P C 4
H23D H 0.395692 0.745371 0.629428 0.115 Uiso 0.5 1 calc R U P C 4
H23E H 0.345485 0.816315 0.685285 0.115 Uiso 0.5 1 calc R U P C 4
H23F H 0.428103 0.742996 0.703222 0.115 Uiso 0.5 1 calc R U P C 4
C24A C 0.4750(12) 0.9927(19) 0.7160(7) 0.089(4) Uani 0.5 1 d D U P C 4
H24D H 0.514099 0.947967 0.743810 0.133 Uiso 0.5 1 calc R U P C 4
H24E H 0.425247 1.011993 0.741214 0.133 Uiso 0.5 1 calc R U P C 4
H24F H 0.500322 1.069617 0.700696 0.133 Uiso 0.5 1 calc R U P C 4

loop_
_atom_site_aniso_label
_atom_site_aniso_U_11
_atom_site_aniso_U_22
_atom_site_aniso_U_33
_atom_site_aniso_U_23
_atom_site_aniso_U_13
_atom_site_aniso_U_12
Cu1 0.0314(3) 0.0297(3) 0.0672(4) 0.0036(4) 0.0014(4) 0.0011(2)
O1 0.087(3) 0.036(2) 0.095(4) 0.005(2) -0.003(3) -0.001(2)
N1 0.0298(17) 0.0300(17) 0.042(2) 0.0027(14) -0.0011(14) -0.0018(13)
N2 0.0270(17) 0.0365(19) 0.052(2) 0.0033(16) -0.0034(15) 0.0021(14)
N3 0.043(2) 0.040(2) 0.101(4) -0.012(3) -0.001(3) 0.0020(17)
C1 0.0263(16) 0.0326(17) 0.042(2) 0.003(2) 0.003(2) -0.0006(14)
C2 0.044(2) 0.0315(19) 0.051(3) 0.004(2) -0.005(2) -0.0006(18)
C3 0.044(2) 0.034(2) 0.057(4) 0.0081(19) -0.004(2) 0.0071(18)
C5 0.0299(19) 0.046(2) 0.054(3) 0.005(2) -0.002(2) -0.0005(18)
C6 0.031(2) 0.059(3) 0.068(4) 0.007(3) 0.001(2) -0.005(2)
C7 0.036(3) 0.073(4) 0.068(4) 0.000(3) -0.015(3) -0.007(3)
C8 0.043(3) 0.079(4) 0.051(3) 0.003(3) -0.012(2) -0.001(3)
C9 0.034(2) 0.060(3) 0.054(3) 0.005(2) -0.003(2) -0.002(2)
C10 0.039(2) 0.061(3) 0.052(3) 0.006(3) 0.003(2) -0.001(2)
C11 0.059(4) 0.077(5) 0.070(4) 0.022(3) 0.015(3) 0.016(3)
C12 0.057(3) 0.073(4) 0.064(4) -0.003(3) 0.009(3) 0.005(3)
C13 0.048(3) 0.077(4) 0.051(3) 0.012(3) -0.002(2) -0.010(3)
C14 0.081(5) 0.110(8) 0.111(8) 0.031(6) 0.047(5) 0.019(5)
C15 0.065(4) 0.104(6) 0.089(6) 0.044(5) 0.005(4) -0.007(4)
C16 0.031(2) 0.033(2) 0.048(3) 0.0042(19) -0.0025(19) -0.0035(17)
C17 0.042(2) 0.040(3) 0.050(3) 0.006(2) -0.004(2) -0.0012(19)
C18 0.054(3) 0.067(4) 0.051(3) 0.007(3) -0.013(3) -0.003(3)
C19 0.042(3) 0.067(4) 0.076(4) 0.011(3) -0.015(3) 0.000(3)
C20 0.030(2) 0.061(3) 0.083(5) 0.002(3) 0.001(3) -0.002(2)
C21 0.032(2) 0.042(2) 0.059(4) 0.002(2) 0.002(2) -0.0070(17)
C22 0.059(3) 0.067(4) 0.042(3) 0.007(3) 0.004(2) 0.010(3)
C25 0.041(3) 0.078(4) 0.056(4) -0.008(3) 0.013(2) -0.011(3)
C26 0.081(5) 0.099(6) 0.087(6) -0.029(5) 0.020(4) -0.009(5)
C27 0.102(7) 0.144(10) 0.067(5) 0.007(5) 0.010(5) -0.057(7)
C28 0.039(3) 0.045(3) 0.073(4) -0.011(3) 0.010(3) -0.006(2)
C29 0.047(3) 0.047(3) 0.090(5) -0.015(3) -0.001(3) -0.001(2)
C30 0.057(3) 0.074(4) 0.077(5) 0.005(4) -0.004(3) -0.009(3)
C31 0.079(5) 0.093(6) 0.068(5) -0.023(4) 0.015(4) -0.016(4)
C32 0.071(4) 0.065(4) 0.088(5) -0.024(4) 0.022(4) -0.007(3)
C33 0.055(3) 0.050(3) 0.070(4) -0.005(3) 0.019(3) -0.002(2)
C34 0.049(3) 0.026(2) 0.109(5) 0.010(3) -0.004(3) 0.009(2)
C35 0.051(3) 0.060(4) 0.077(4) 0.006(3) -0.002(3) 0.020(3)
C40 0.068(4) 0.096(6) 0.073(5) 0.003(4) 0.008(4) -0.011(4)
C39 0.109(8) 0.163(11) 0.066(6) 0.022(6) 0.017(5) 0.019(7)
C38 0.078(5) 0.090(6) 0.092(6) -0.019(5) -0.024(5) 0.019(4)
C37 0.067(4) 0.069(5) 0.100(6) -0.009(4) -0.014(4) 0.013(3)
C36 0.059(3) 0.057(3) 0.083(4) 0.012(3) 0.001(3) 0.015(3)
C41 0.026(2) 0.041(2) 0.052(3) 0.005(2) -0.0060(18) 0.0016(17)
C23 0.085(8) 0.098(9) 0.072(8) 0.021(7) 0.032(6) 0.020(7)
C24 0.078(8) 0.088(10) 0.059(8) -0.028(7) 0.012(7) -0.011(8)
C23A 0.063(8) 0.095(10) 0.072(8) 0.010(7) 0.038(6) 0.014(7)
C24A 0.091(8) 0.113(10) 0.063(8) -0.020(8) 0.006(7) 0.008(8)

loop_
_atom_type_symbol
_atom_type_description
_atom_type_scat_dispersion_real
_atom_type_scat_dispersion_imag
_atom_type_scat_source
C C 0.0181 0.0091 'International Tables Vol C Tables 4.2.6.8 and 6.1.1.4'
H H 0.0000 0.0000 'International Tables Vol C Tables 4.2.6.8 and 6.1.1.4'
Cu Cu -1.9646 0.5888 'International Tables Vol C Tables 4.2.6.8 and 6.1.1.4'
N N 0.0311 0.0180 'International Tables Vol C Tables 4.2.6.8 and 6.1.1.4'
O O 0.0492 0.0322 'International Tables Vol C Tables 4.2.6.8 and 6.1.1.4'

loop_
_geom_angle_atom_site_label_1
_geom_angle_atom_site_label_2
_geom_angle_atom_site_label_3
_geom_angle
_geom_angle_site_symmetry_1
_geom_angle_site_symmetry_3
_geom_angle_publ_flag
C1 Cu1 N3 171.1(3) . . ?
C1 N1 C2 111.4(4) . . ?
C1 N1 C16 124.5(4) . . ?
C2 N1 C16 124.1(4) . . ?
C1 N2 C3 111.7(4) . . ?
C1 N2 C41 123.2(4) . . ?
C3 N2 C41 125.1(4) . . ?
C28 N3 Cu1 119.5(5) . . ?
C34 N3 Cu1 123.1(6) . . ?
C34 N3 C28 115.1(5) . . ?
N1 C1 Cu1 130.8(3) . . ?
N2 C1 Cu1 125.1(3) . . ?
N2 C1 N1 104.0(4) . . ?
N1 C2 H2 126.8 . . ?
C3 C2 N1 106.4(4) . . ?
C3 C2 H2 126.8 . . ?
N2 C3 H3 126.7 . . ?
C2 C3 N2 106.5(4) . . ?
C2 C3 H3 126.7 . . ?
C6 C5 C10 120.4(5) . . ?
C6 C5 C41 117.2(5) . . ?
C41 C5 C10 122.3(4) . . ?
C5 C6 H6 119.7 . . ?
C7 C6 C5 120.6(5) . . ?
C7 C6 H6 119.7 . . ?
C6 C7 H7 119.5 . . ?
C6 C7 C8 121.0(5) . . ?
C8 C7 H7 119.5 . . ?
C7 C8 H8 119.5 . . ?
C7 C8 C9 120.9(6) . . ?
C9 C8 H8 119.5 . . ?
C8 C9 C13 120.8(6) . . ?
C41 C9 C8 116.6(5) . . ?
C41 C9 C13 122.5(5) . . ?
C5 C10 H10 107.7 . . ?
C5 C10 C11 111.0(6) . . ?
C5 C10 C12 111.8(5) . . ?
C11 C10 H10 107.7 . . ?
C11 C10 C12 110.8(5) . . ?
C12 C10 H10 107.7 . . ?
C10 C11 H11A 109.5 . . ?
C10 C11 H11B 109.5 . . ?
C10 C11 H11C 109.5 . . ?
H11A C11 H11B 109.5 . . ?
H11A C11 H11C 109.5 . . ?
H11B C11 H11C 109.5 . . ?
C10 C12 H12A 109.5 . . ?
C10 C12 H12B 109.5 . . ?
C10 C12 H12C 109.5 . . ?
H12A C12 H12B 109.5 . . ?
H12A C12 H12C 109.5 . . ?
H12B C12 H12C 109.5 . . ?
C9 C13 H13 107.1 . . ?
C9 C13 C14 111.1(6) . . ?
C9 C13 C15 112.2(5) . . ?
C14 C13 H13 107.1 . . ?
C15 C13 H13 107.1 . . ?
C15 C13 C14 112.0(7) . . ?
C13 C14 H14A 109.5 . . ?
C13 C14 H14B 109.5 . . ?
C13 C14 H14C 109.5 . . ?
H14A C14 H14B 109.5 . . ?
H14A C14 H14C 109.5 . . ?
H14B C14 H14C 109.5 . . ?
C13 C15 H15A 109.5 . . ?
C13 C15 H15B 109.5 . . ?
C13 C15 H15C 109.5 . . ?
H15A C15 H15B 109.5 . . ?
H15A C15 H15C 109.5 . . ?
H15B C15 H15C 109.5 . . ?
C17 C16 N1 117.7(4) . . ?
C21 C16 N1 118.3(5) . . ?
C21 C16 C17 123.9(5) . . ?
C16 C17 C22 121.5(5) . . ?
C18 C17 C16 116.3(5) . . ?
C18 C17 C22 122.2(5) . . ?
C17 C18 H18 119.3 . . ?
C17 C18 C19 121.5(6) . . ?
C19 C18 H18 119.3 . . ?
C18 C19 H19 120.1 . . ?
C20 C19 C18 119.9(5) . . ?
C20 C19 H19 120.1 . . ?
C19 C20 H20 119.1 . . ?
C19 C20 C21 121.8(6) . . ?
C21 C20 H20 119.1 . . ?
C16 C21 C20 116.6(6) . . ?
C16 C21 C25 123.0(5) . . ?
C20 C21 C25 120.4(5) . . ?
C17 C22 H22 109.3 . . ?
C17 C22 H22A 105.9 . . ?
C17 C22 C23 113.0(7) . . ?
C17 C22 C24 111.4(7) . . ?
C17 C22 C23A 108.0(6) . . ?
C17 C22 C24A 112.4(9) . . ?
C23 C22 H22 109.3 . . ?
C23 C22 C24 104.6(11) . . ?
C24 C22 H22 109.3 . . ?
C23A C22 H22A 105.9 . . ?
C24A C22 H22A 105.9 . . ?
C24A C22 C23A 117.7(11) . . ?
C21 C25 H25 107.1 . . ?
C21 C25 C26 111.2(6) . . ?
C21 C25 C27 114.8(6) . . ?
C26 C25 H25 107.1 . . ?
C27 C25 H25 107.1 . . ?
C27 C25 C26 109.0(7) . . ?
C25 C26 H26A 109.5 . . ?
C25 C26 H26B 109.5 . . ?
C25 C26 H26C 109.5 . . ?
H26A C26 H26B 109.5 . . ?
H26A C26 H26C 109.5 . . ?
H26B C26 H26C 109.5 . . ?
C25 C27 H27A 109.5 . . ?
C25 C27 H27B 109.5 . . ?
C25 C27 H27C 109.5 . . ?
H27A C27 H27B 109.5 . . ?
H27A C27 H27C 109.5 . . ?
H27B C27 H27C 109.5 . . ?
C29 C28 N3 118.5(5) . . ?
C29 C28 C33 116.6(6) . . ?
C33 C28 N3 124.6(6) . . ?
C28 C29 H29 119.6 . . ?
C30 C29 C28 120.8(6) . . ?
C30 C29 H29 119.6 . . ?
C29 C30 H30 119.2 . . ?
C31 C30 C29 121.7(7) . . ?
C31 C30 H30 119.2 . . ?
C30 C31 H31 121.1 . . ?
C30 C31 C32 117.8(7) . . ?
C32 C31 H31 121.1 . . ?
C31 C32 H32 119.0 . . ?
C33 C32 C31 122.1(7) . . ?
C33 C32 H32 119.0 . . ?
C28 C33 H33 119.5 . . ?
C32 C33 C28 120.9(7) . . ?
C32 C33 H33 119.5 . . ?
O1 C34 N3 127.8(8) . . ?
O1 C34 C35 117.2(7) . . ?
N3 C34 C35 114.9(5) . . ?
C40 C35 C34 116.3(4) . . ?
C40 C35 C36 120.0 . . ?
C36 C35 C34 123.2(4) . . ?
C35 C40 H40 120.0 . . ?
C35 C40 C39 120.0 . . ?
C39 C40 H40 120.0 . . ?
C40 C39 H39 120.0 . . ?
C40 C39 C38 120.0 . . ?
C38 C39 H39 120.0 . . ?
C39 C38 H38 120.0 . . ?
C37 C38 C39 120.0 . . ?
C37 C38 H38 120.0 . . ?
C38 C37 H37 120.0 . . ?
C38 C37 C36 120.0 . . ?
C36 C37 H37 120.0 . . ?
C35 C36 H36 120.0 . . ?
C37 C36 C35 120.0 . . ?
C37 C36 H36 120.0 . . ?
C5 C41 N2 118.2(5) . . ?
C9 C41 N2 118.2(4) . . ?
C9 C41 C5 123.7(5) . . ?
C22 C23 H23A 109.5 . . ?
C22 C23 H23B 109.5 . . ?
C22 C23 H23C 109.5 . . ?
H23A C23 H23B 109.5 . . ?
H23A C23 H23C 109.5 . . ?
H23B C23 H23C 109.5 . . ?
C22 C24 H24A 109.5 . . ?
C22 C24 H24B 109.5 . . ?
C22 C24 H24C 109.5 . . ?
H24A C24 H24B 109.5 . . ?
H24A C24 H24C 109.5 . . ?
H24B C24 H24C 109.5 . . ?
C22 C23A H23D 109.5 . . ?
C22 C23A H23E 109.5 . . ?
C22 C23A H23F 109.5 . . ?
H23D C23A H23E 109.5 . . ?
H23D C23A H23F 109.5 . . ?
H23E C23A H23F 109.5 . . ?
C22 C24A H24D 109.5 . . ?
C22 C24A H24E 109.5 . . ?
C22 C24A H24F 109.5 . . ?
H24D C24A H24E 109.5 . . ?
H24D C24A H24F 109.5 . . ?
H24E C24A H24F 109.5 . . ?

loop_
_geom_bond_atom_site_label_1
_geom_bond_atom_site_label_2
_geom_bond_distance
_geom_bond_site_symmetry_2
_geom_bond_publ_flag
Cu1 N3 1.901(5) . ?
Cu1 C1 1.880(4) . ?
O1 C34 1.218(8) . ?
N1 C1 1.358(6) . ?
N1 C2 1.382(6) . ?
N1 C16 1.443(6) . ?
N2 C1 1.343(6) . ?
N2 C3 1.384(6) . ?
N2 C41 1.446(6) . ?
N3 C28 1.424(9) . ?
N3 C34 1.328(10) . ?
C2 H2 0.9500 . ?
C2 C3 1.345(7) . ?
C3 H3 0.9500 . ?
C5 C6 1.394(7) . ?
C5 C10 1.512(8) . ?
C5 C41 1.405(7) . ?
C6 H6 0.9500 . ?
C6 C7 1.379(9) . ?
C7 H7 0.9500 . ?
C7 C8 1.379(9) . ?
C8 H8 0.9500 . ?
C8 C9 1.408(8) . ?
C9 C13 1.522(8) . ?
C9 C41 1.385(8) . ?
C10 H10 1.0000 . ?
C10 C11 1.533(9) . ?
C10 C12 1.536(8) . ?
C11 H11A 0.9800 . ?
C11 H11B 0.9800 . ?
C11 H11C 0.9800 . ?
C12 H12A 0.9800 . ?
C12 H12B 0.9800 . ?
C12 H12C 0.9800 . ?
C13 H13 1.0000 . ?
C13 C14 1.528(12) . ?
C13 C15 1.527(10) . ?
C14 H14A 0.9800 . ?
C14 H14B 0.9800 . ?
C14 H14C 0.9800 . ?
C15 H15A 0.9800 . ?
C15 H15B 0.9800 . ?
C15 H15C 0.9800 . ?
C16 C17 1.402(8) . ?
C16 C21 1.391(7) . ?
C17 C18 1.392(8) . ?
C17 C22 1.515(8) . ?
C18 H18 0.9500 . ?
C18 C19 1.397(10) . ?
C19 H19 0.9500 . ?
C19 C20 1.361(10) . ?
C20 H20 0.9500 . ?
C20 C21 1.399(8) . ?
C21 C25 1.506(9) . ?
C22 H22 1.0000 . ?
C22 H22A 1.0000 . ?
C22 C23 1.548(9) . ?
C22 C24 1.553(9) . ?
C22 C23A 1.550(9) . ?
C22 C24A 1.543(9) . ?
C25 H25 1.0000 . ?
C25 C26 1.558(12) . ?
C25 C27 1.511(10) . ?
C26 H26A 0.9800 . ?
C26 H26B 0.9800 . ?
C26 H26C 0.9800 . ?
C27 H27A 0.9800 . ?
C27 H27B 0.9800 . ?
C27 H27C 0.9800 . ?
C28 C29 1.393(10) . ?
C28 C33 1.423(8) . ?
C29 H29 0.9500 . ?
C29 C30 1.377(10) . ?
C30 H30 0.9500 . ?
C30 C31 1.370(12) . ?
C31 H31 0.9500 . ?
C31 C32 1.385(12) . ?
C32 H32 0.9500 . ?
C32 C33 1.343(11) . ?
C33 H33 0.9500 . ?
C34 C35 1.573(9) . ?
C35 C40 1.3900 . ?
C35 C36 1.3900 . ?
C40 H40 0.9500 . ?
C40 C39 1.3900 . ?
C39 H39 0.9500 . ?
C39 C38 1.3900 . ?
C38 H38 0.9500 . ?
C38 C37 1.3900 . ?
C37 H37 0.9500 . ?
C37 C36 1.3900 . ?
C36 H36 0.9500 . ?
C23 H23A 0.9800 . ?
C23 H23B 0.9800 . ?
C23 H23C 0.9800 . ?
C24 H24A 0.9800 . ?
C24 H24B 0.9800 . ?
C24 H24C 0.9800 . ?
C23A H23D 0.9800 . ?
C23A H23E 0.9800 . ?
C23A H23F 0.9800 . ?
C24A H24D 0.9800 . ?
C24A H24E 0.9800 . ?
C24A H24F 0.9800 . ?

loop_
_geom_torsion_atom_site_label_1
_geom_torsion_atom_site_label_2
_geom_torsion_atom_site_label_3
_geom_torsion_atom_site_label_4
_geom_torsion
_geom_torsion_site_symmetry_1
_geom_torsion_site_symmetry_2
_geom_torsion_site_symmetry_3
_geom_torsion_site_symmetry_4
_geom_torsion_publ_flag
Cu1 N3 C28 C29 -28.4(7) . . . . ?
Cu1 N3 C28 C33 145.2(5) . . . . ?
Cu1 N3 C34 O1 158.0(6) . . . . ?
Cu1 N3 C34 C35 -19.5(7) . . . . ?
O1 C34 C35 C40 -30.4(7) . . . . ?
O1 C34 C35 C36 141.1(5) . . . . ?
N1 C2 C3 N2 -0.2(6) . . . . ?
N1 C16 C17 C18 -177.9(5) . . . . ?
N1 C16 C17 C22 4.2(7) . . . . ?
N1 C16 C21 C20 179.2(4) . . . . ?
N1 C16 C21 C25 -1.5(7) . . . . ?
N3 C28 C29 C30 174.6(6) . . . . ?
N3 C28 C33 C32 -175.4(6) . . . . ?
N3 C34 C35 C40 147.3(5) . . . . ?
N3 C34 C35 C36 -41.1(7) . . . . ?
C1 N1 C2 C3 0.1(6) . . . . ?
C1 N1 C16 C17 -107.4(6) . . . . ?
C1 N1 C16 C21 75.0(6) . . . . ?
C1 N2 C3 C2 0.3(6) . . . . ?
C1 N2 C41 C5 82.6(6) . . . . ?
C1 N2 C41 C9 -96.6(7) . . . . ?
C2 N1 C1 Cu1 -177.5(4) . . . . ?
C2 N1 C1 N2 0.0(6) . . . . ?
C2 N1 C16 C17 71.0(6) . . . . ?
C2 N1 C16 C21 -106.5(5) . . . . ?
C3 N2 C1 Cu1 177.5(4) . . . . ?
C3 N2 C1 N1 -0.2(6) . . . . ?
C3 N2 C41 C5 -99.4(6) . . . . ?
C3 N2 C41 C9 81.4(7) . . . . ?
C5 C6 C7 C8 0.7(10) . . . . ?
C6 C5 C10 C11 68.3(7) . . . . ?
C6 C5 C10 C12 -56.0(7) . . . . ?
C6 C5 C41 N2 -178.2(5) . . . . ?
C6 C5 C41 C9 1.0(8) . . . . ?
C6 C7 C8 C9 -1.5(11) . . . . ?
C7 C8 C9 C13 179.3(6) . . . . ?
C7 C8 C9 C41 1.9(9) . . . . ?
C8 C9 C13 C14 -73.7(9) . . . . ?
C8 C9 C13 C15 52.5(10) . . . . ?
C8 C9 C41 N2 177.5(5) . . . . ?
C8 C9 C41 C5 -1.7(8) . . . . ?
C10 C5 C6 C7 -179.9(6) . . . . ?
C10 C5 C41 N2 1.3(7) . . . . ?
C10 C5 C41 C9 -179.6(5) . . . . ?
C13 C9 C41 N2 0.2(8) . . . . ?
C13 C9 C41 C5 -179.0(5) . . . . ?
C16 N1 C1 Cu1 1.1(8) . . . . ?
C16 N1 C1 N2 178.7(4) . . . . ?
C16 N1 C2 C3 -178.5(5) . . . . ?
C16 C17 C18 C19 -0.4(9) . . . . ?
C16 C17 C22 C23 131.4(11) . . . . ?
C16 C17 C22 C24 -111.2(9) . . . . ?
C16 C17 C22 C23A 79.0(9) . . . . ?
C16 C17 C22 C24A -149.4(11) . . . . ?
C16 C21 C25 C26 -111.7(6) . . . . ?
C16 C21 C25 C27 123.9(8) . . . . ?
C17 C16 C21 C20 1.8(7) . . . . ?
C17 C16 C21 C25 -178.9(5) . . . . ?
C17 C18 C19 C20 -0.1(11) . . . . ?
C18 C17 C22 C23 -46.5(12) . . . . ?
C18 C17 C22 C24 70.9(10) . . . . ?
C18 C17 C22 C23A -98.8(9) . . . . ?
C18 C17 C22 C24A 32.8(12) . . . . ?
C18 C19 C20 C21 1.5(10) . . . . ?
C19 C20 C21 C16 -2.3(9) . . . . ?
C19 C20 C21 C25 178.4(6) . . . . ?
C20 C21 C25 C26 67.6(7) . . . . ?
C20 C21 C25 C27 -56.8(10) . . . . ?
C21 C16 C17 C18 -0.5(7) . . . . ?
C21 C16 C17 C22 -178.4(5) . . . . ?
C22 C17 C18 C19 177.5(6) . . . . ?
C28 N3 C34 O1 -5.0(10) . . . . ?
C28 N3 C34 C35 177.5(4) . . . . ?
C28 C29 C30 C31 0.8(11) . . . . ?
C29 C28 C33 C32 -1.7(9) . . . . ?
C29 C30 C31 C32 -0.9(12) . . . . ?
C30 C31 C32 C33 -0.3(12) . . . . ?
C31 C32 C33 C28 1.6(11) . . . . ?
C33 C28 C29 C30 0.5(9) . . . . ?
C34 N3 C28 C29 135.2(6) . . . . ?
C34 N3 C28 C33 -51.2(8) . . . . ?
C34 C35 C40 C39 171.8(4) . . . . ?
C34 C35 C36 C37 -171.2(4) . . . . ?
C35 C40 C39 C38 0.0 . . . . ?
C40 C35 C36 C37 0.0 . . . . ?
C40 C39 C38 C37 0.0 . . . . ?
C39 C38 C37 C36 0.0 . . . . ?
C38 C37 C36 C35 0.0 . . . . ?
C36 C35 C40 C39 0.0 . . . . ?
C41 N2 C1 Cu1 -4.2(8) . . . . ?
C41 N2 C1 N1 178.1(4) . . . . ?
C41 N2 C3 C2 -177.9(5) . . . . ?
C41 C5 C6 C7 -0.4(9) . . . . ?
C41 C5 C10 C11 -111.2(6) . . . . ?
C41 C5 C10 C12 124.6(6) . . . . ?
C41 C9 C13 C14 103.5(8) . . . . ?
C41 C9 C13 C15 -130.3(7) . . . . ?
